data_4062328
loop_
_publ_author_name
'Foreman, Mark R. St.-J.'
'Hill, Anthony F.'
'Owen, Gareth R.'
'White, Andrew J. P.'
'Williams, David J.'

_publ_section_title
;
 Polyazolyl Chelate Chemistry. 12. An Unusual Mode of Coordination for
 the Hydrotris(methimazolyl)borato Ligand
;
_journal_issue 22
_journal_name_full Organometallics
_journal_page_first 4446
_journal_page_last 4450
_journal_paper_doi 10.1021/om030550g
_journal_volume 22
_journal_year 2003
_chemical_formula_sum 'C31 H32 B N6 O P Ru S3'
_chemical_formula_weight 743.66
_space_group_IT_number 14
_symmetry_cell_setting monoclinic
_symmetry_space_group_name_Hall '-P 2ybc'
_symmetry_space_group_name_H-M 'P 1 21/c 1'
_cell_angle_alpha 90.00
_cell_angle_beta 100.321(5)
_cell_angle_gamma 90.00
_cell_formula_units_Z 4
_cell_length_a 14.7449(9)
_cell_length_b 12.1939(12)
_cell_length_c 19.2477(14)
_cell_measurement_temperature 293(2)
_cell_volume 3404.7(5)
_diffrn_ambient_temperature 293(2)
_exptl_crystal_density_diffrn 1.451
_refine_ls_R_factor_obs 0.0452
_refine_ls_wR_factor_obs 0.0820
_cod_depositor_comments
;
The following automatic conversions were performed:
'_symmetry_cell_setting' value 'Monoclinic' changed to 'monoclinic'
according to '/home/saulius/struct/CIF-dictionaries/cif_core.dic'
dictionary named 'cif_core.dic' version 2.4.1 from 2010-06-29.

Automatic conversion script
Id: cif_fix_enum 1527 2010-12-29 10:47:43Z saulius 
;
_cod_original_sg_symbol_H-M 'P 21/c'
_cod_database_code 4062328

loop_
_symmetry_equiv_pos_as_xyz
'x, y, z'
'-x, y+1/2, -z+1/2'
'-x, -y, -z'
'x, -y-1/2, z-1/2'

loop_
_atom_site_aniso_label
_atom_site_aniso_U_11
_atom_site_aniso_U_22
_atom_site_aniso_U_33
_atom_site_aniso_U_23
_atom_site_aniso_U_13
_atom_site_aniso_U_12
Ru 0.02673(15) 0.02564(15) 0.02555(15) -0.0006(2) 0.00481(11) -0.0013(2)
S1 0.0290(5) 0.0447(7) 0.0383(6) -0.0057(7) 0.0042(4) -0.0037(7)
S2 0.0507(9) 0.0290(6) 0.0399(8) 0.0013(6) 0.0118(7) -0.0029(6)
S3 0.0466(8) 0.0591(10) 0.0502(8) 0.0092(7) -0.0032(6) -0.0093(7)
P 0.0292(6) 0.0269(6) 0.0254(6) -0.0008(5) 0.0055(5) 0.0005(5)
C 0.042(2) 0.028(2) 0.037(2) 0.004(3) 0.006(2) 0.005(3)
O 0.035(2) 0.057(2) 0.071(2) 0.006(3) -0.015(2) 0.007(3)
B 0.032(3) 0.039(3) 0.027(3) -0.004(2) 0.009(2) 0.000(2)
C1 0.038(3) 0.033(3) 0.033(2) 0.005(2) 0.001(2) -0.007(2)
N2 0.041(2) 0.040(2) 0.027(2) -0.001(2) 0.003(2) -0.004(2)
C3 0.067(4) 0.044(3) 0.033(3) -0.010(2) 0.009(3) -0.007(3)
C4 0.065(4) 0.056(4) 0.036(3) -0.013(3) -0.009(3) -0.021(3)
N5 0.042(2) 0.037(2) 0.040(2) 0.002(2) -0.005(2) -0.010(2)
C6 0.033(3) 0.057(4) 0.072(4) 0.003(3) -0.012(3) -0.015(3)
C7 0.040(3) 0.027(2) 0.040(3) -0.005(2) 0.001(2) -0.001(2)
N8 0.039(2) 0.036(2) 0.039(2) -0.004(2) 0.007(2) 0.001(2)
C9 0.059(4) 0.048(4) 0.054(4) -0.012(3) 0.028(3) 0.001(3)
C10 0.057(4) 0.050(4) 0.073(4) -0.015(3) 0.020(3) 0.012(3)
N11 0.051(3) 0.032(2) 0.063(3) -0.004(2) 0.005(2) 0.010(2)
C12 0.092(5) 0.036(3) 0.082(5) 0.009(3) 0.009(4) 0.018(4)
C13 0.044(3) 0.035(2) 0.033(2) 0.000(2) 0.012(2) 0.003(2)
N14 0.034(2) 0.044(2) 0.032(2) -0.003(3) 0.0047(15) -0.002(3)
C15 0.048(3) 0.063(4) 0.029(2) 0.003(2) 0.006(2) -0.006(3)
C16 0.060(4) 0.063(4) 0.033(3) 0.007(3) 0.006(2) -0.009(3)
N17 0.052(3) 0.047(3) 0.039(2) 0.004(2) 0.015(2) -0.010(2)
C18 0.075(5) 0.076(5) 0.058(4) 0.005(4) 0.026(4) -0.027(4)
C19 0.044(3) 0.056(4) 0.049(3) 0.010(3) 0.007(3) -0.008(3)
C20 0.059(4) 0.072(5) 0.056(4) 0.017(3) 0.016(3) -0.013(3)
C21 0.077(4) 0.064(4) 0.035(3) 0.016(3) 0.011(3) 0.005(4)
C22 0.070(4) 0.064(4) 0.034(3) 0.007(3) 0.000(3) 0.006(3)
C23 0.042(3) 0.053(3) 0.038(3) 0.005(3) -0.001(2) -0.006(3)
C24 0.042(3) 0.035(3) 0.027(2) 0.001(2) 0.009(2) 0.000(2)
C25 0.051(3) 0.043(3) 0.054(3) 0.001(3) 0.019(3) 0.013(3)
C26 0.076(5) 0.054(4) 0.067(4) 0.000(3) 0.018(4) 0.037(4)
C27 0.054(4) 0.074(5) 0.049(3) 0.004(3) 0.022(3) 0.031(3)
C28 0.051(4) 0.085(5) 0.031(3) 0.000(3) 0.014(2) 0.008(3)
C29 0.035(3) 0.052(3) 0.033(3) 0.005(2) 0.007(2) 0.009(2)
C30 0.038(3) 0.033(3) 0.032(2) -0.002(2) 0.010(2) 0.006(2)
C31 0.069(4) 0.059(4) 0.041(3) -0.011(3) 0.004(3) -0.007(3)
C32 0.107(7) 0.078(5) 0.046(4) -0.024(4) 0.004(4) -0.021(5)
C33 0.086(6) 0.081(6) 0.049(4) 0.002(4) -0.018(4) -0.036(5)
C34 0.052(4) 0.066(4) 0.057(4) 0.011(3) -0.009(3) -0.018(3)
C35 0.042(3) 0.037(3) 0.044(3) 0.002(2) 0.000(2) -0.013(2)
C36 0.046(3) 0.031(3) 0.032(2) -0.002(2) -0.001(2) -0.005(2)

loop_
_atom_site_label
_atom_site_type_symbol
_atom_site_fract_x
_atom_site_fract_y
_atom_site_fract_z
_atom_site_U_iso_or_equiv
_atom_site_thermal_displace_type
_atom_site_occupancy
_atom_site_calc_flag
_atom_site_refinement_flags
_atom_site_disorder_group
Ru Ru 0.72223(2) 0.24914(4) 0.65777(2) 0.02596(9) Uani 1 d . .
H1 H 0.6895(33) 0.2547(55) 0.7270(25) 0.040(13) Uiso 1 d . .
S1 S 0.56181(7) 0.2430(2) 0.59699(6) 0.0376(3) Uani 1 d . .
S2 S 0.73077(11) 0.04699(12) 0.66371(8) 0.0394(4) Uani 1 d . .
S3 S 0.95611(11) 0.28436(14) 0.54525(9) 0.0535(4) Uani 1 d . .
P P 0.71307(10) 0.43597(11) 0.65877(7) 0.0271(3) Uani 1 d . .
C C 0.8386(3) 0.2489(6) 0.7132(2) 0.0359(9) Uani 1 d . .
O O 0.9083(2) 0.2431(5) 0.7502(2) 0.0572(10) Uani 1 d . .
B B 0.7481(4) 0.1821(5) 0.5220(3) 0.0322(12) Uani 1 d . .
H2 H 0.7560(31) 0.2482(56) 0.5753(24) 0.037(13) Uiso 1 d . .
C1 C 0.5696(4) 0.1774(4) 0.5197(3) 0.0354(11) Uani 1 d . .
N2 N 0.6456(3) 0.1511(4) 0.4939(2) 0.0363(9) Uani 1 d . .
C3 C 0.6167(5) 0.0892(5) 0.4321(3) 0.0481(14) Uani 1 d . .
H3A H 0.6550(5) 0.0591(5) 0.4036(3) 0.058 Uiso 1 calc R .
C4 C 0.5249(5) 0.0811(6) 0.4214(3) 0.054(2) Uani 1 d . .
H4A H 0.4879(5) 0.0439(6) 0.3847(3) 0.065 Uiso 1 calc R .
N5 N 0.4953(3) 0.1380(4) 0.4747(2) 0.0413(10) Uani 1 d . .
C6 C 0.4000(4) 0.1580(6) 0.4823(4) 0.057(2) Uani 1 d . .
H6A H 0.3592(4) 0.1238(6) 0.4439(4) 0.085 Uiso 1 d R .
H6B H 0.3885(4) 0.2356(6) 0.4816(4) 0.085 Uiso 1 d R .
H6C H 0.3895(4) 0.1278(6) 0.5262(4) 0.085 Uiso 1 d R .
C7 C 0.7952(4) 0.0155(4) 0.6009(3) 0.0366(11) Uani 1 d . .
N8 N 0.8032(3) 0.0768(4) 0.5430(2) 0.0380(10) Uani 1 d . .
C9 C 0.8593(4) 0.0203(5) 0.5052(3) 0.052(2) Uani 1 d . .
H9A H 0.8767(4) 0.0443(5) 0.4637(3) 0.062 Uiso 1 calc R .
C10 C 0.8848(5) -0.0746(6) 0.5381(4) 0.059(2) Uani 1 d . .
H10A H 0.9216(5) -0.1285(6) 0.5233(4) 0.071 Uiso 1 calc R .
N11 N 0.8460(4) -0.0773(4) 0.5980(3) 0.0493(12) Uani 1 d . .
C12 C 0.8563(6) -0.1643(6) 0.6508(4) 0.071(2) Uani 1 d . .
H12A H 0.9200(6) -0.1849(6) 0.6628(4) 0.106 Uiso 1 d R .
H12B H 0.8204(6) -0.2267(6) 0.6320(4) 0.106 Uiso 1 d R .
H12C H 0.8352(6) -0.1386(6) 0.6923(4) 0.106 Uiso 1 d R .
C13 C 0.8708(4) 0.2955(4) 0.4750(3) 0.0370(11) Uani 1 d . .
N14 N 0.7858(2) 0.2463(5) 0.4647(2) 0.0366(8) Uani 1 d . .
C15 C 0.7362(4) 0.2830(5) 0.4000(3) 0.0465(15) Uani 1 d . .
H15A H 0.6758(4) 0.2638(5) 0.3809(3) 0.056 Uiso 1 calc R .
C16 C 0.7894(4) 0.3496(6) 0.3705(3) 0.0525(15) Uani 1 d . .
H16A H 0.7737(4) 0.3840(6) 0.3269(3) 0.063 Uiso 1 calc R .
N17 N 0.8722(3) 0.3585(4) 0.4165(2) 0.0451(11) Uani 1 d . .
C18 C 0.9504(5) 0.4231(7) 0.4047(4) 0.068(2) Uani 1 d . .
H18A H 0.9353(5) 0.4996(7) 0.4053(4) 0.101 Uiso 1 d R .
H18B H 0.9657(5) 0.4044(7) 0.3598(4) 0.101 Uiso 1 d R .
H18C H 1.0022(5) 0.4081(7) 0.4414(4) 0.101 Uiso 1 d R .
C19 C 0.7899(2) 0.5633(3) 0.5582(2) 0.0496(14) Uani 1 d G .
H19A H 0.8420(2) 0.5721(3) 0.5930(2) 0.060 Uiso 1 calc R .
C20 C 0.7868(2) 0.6098(4) 0.4919(2) 0.062(2) Uani 1 d G .
H20A H 0.8369(3) 0.6497(5) 0.4823(3) 0.074 Uiso 1 calc R .
C21 C 0.7090(3) 0.5965(4) 0.4400(2) 0.058(2) Uani 1 d G .
H21A H 0.7069(4) 0.6276(5) 0.3956(2) 0.070 Uiso 1 calc R .
C22 C 0.6342(2) 0.5368(4) 0.4544(2) 0.057(2) Uani 1 d G .
H22A H 0.5821(3) 0.5279(5) 0.4196(2) 0.068 Uiso 1 calc R .
C23 C 0.6373(2) 0.4903(3) 0.5207(2) 0.0455(13) Uani 1 d G .
H23A H 0.5873(3) 0.4503(5) 0.5303(3) 0.055 Uiso 1 calc R .
C24 C 0.7152(2) 0.5035(3) 0.57261(14) 0.0343(11) Uani 1 d G .
C25 C 0.5896(3) 0.6076(3) 0.6684(2) 0.0482(14) Uani 1 d G .
H25A H 0.6282(3) 0.6491(3) 0.6455(2) 0.058 Uiso 1 calc R .
C26 C 0.5133(3) 0.6560(2) 0.6890(2) 0.065(2) Uani 1 d G .
H26A H 0.5009(4) 0.7299(3) 0.6799(3) 0.078 Uiso 1 calc R .
C27 C 0.4556(2) 0.5939(3) 0.7232(2) 0.058(2) Uani 1 d G .
H27A H 0.4045(3) 0.6263(5) 0.7370(3) 0.069 Uiso 1 calc R .
C28 C 0.4741(2) 0.4834(3) 0.7368(2) 0.055(2) Uani 1 d G .
H28A H 0.4355(3) 0.4419(4) 0.7597(3) 0.066 Uiso 1 calc R .
C29 C 0.5504(2) 0.4350(2) 0.7162(2) 0.0400(12) Uani 1 d G .
H29A H 0.5629(3) 0.3611(2) 0.7252(3) 0.048 Uiso 1 calc R .
C30 C 0.6082(2) 0.4971(3) 0.6819(2) 0.0339(10) Uani 1 d G .
C31 C 0.7852(2) 0.5654(4) 0.7779(2) 0.057(2) Uani 1 d G .
H31A H 0.7243(2) 0.5771(4) 0.7825(2) 0.068 Uiso 1 calc R .
C32 C 0.8564(3) 0.6092(4) 0.8273(2) 0.078(2) Uani 1 d G .
H32A H 0.8431(5) 0.6501(5) 0.8650(3) 0.094 Uiso 1 calc R .
C33 C 0.9475(3) 0.5918(4) 0.8203(2) 0.076(2) Uani 1 d G .
H33A H 0.9951(4) 0.6210(6) 0.8534(3) 0.091 Uiso 1 calc R .
C34 C 0.9674(2) 0.5306(4) 0.7640(2) 0.061(2) Uani 1 d G .
H34A H 1.0284(2) 0.5190(6) 0.7594(3) 0.073 Uiso 1 calc R .
C35 C 0.8963(2) 0.4869(3) 0.7146(2) 0.0421(13) Uani 1 d G .
H35A H 0.9096(3) 0.4460(4) 0.6769(2) 0.051 Uiso 1 calc R .
C36 C 0.8051(2) 0.5043(3) 0.7216(2) 0.0376(11) Uani 1 d G .

loop_
_geom_bond_atom_site_label_1
_geom_bond_atom_site_label_2
_geom_bond_distance
_geom_bond_site_symmetry_2
_geom_bond_publ_flag
Ru C 1.851(5) . ?
Ru P 2.2824(15) . ?
Ru S1 2.4448(11) . ?
Ru S2 2.470(2) . ?
S1 C1 1.710(5) . ?
S2 C7 1.710(6) . ?
S3 C13 1.679(6) . ?
P C30 1.842(3) . ?
P C36 1.847(3) . ?
P C24 1.857(3) . ?
C O 1.143(6) . ?
B N8 1.535(7) . ?
B N14 1.536(7) . ?
B N2 1.558(7) . ?
C1 N2 1.343(7) . ?
C1 N5 1.357(6) . ?
N2 C3 1.409(7) . ?
C3 C4 1.336(9) . ?
C4 N5 1.373(8) . ?
N5 C6 1.459(8) . ?
C7 N8 1.364(7) . ?
C7 N11 1.365(7) . ?
N8 C9 1.379(7) . ?
C9 C10 1.340(9) . ?
C10 N11 1.376(8) . ?
N11 C12 1.457(8) . ?
C13 N17 1.365(7) . ?
C13 N14 1.373(7) . ?
N14 C15 1.398(6) . ?
C15 C16 1.326(8) . ?
C16 N17 1.377(8) . ?
N17 C18 1.448(8) . ?
C19 C20 1.39 . ?
C19 C24 1.39 . ?
C20 C21 1.39 . ?
C21 C22 1.39 . ?
C22 C23 1.39 . ?
C23 C24 1.39 . ?
C25 C26 1.39 . ?
C25 C30 1.39 . ?
C26 C27 1.39 . ?
C27 C28 1.39 . ?
C28 C29 1.39 . ?
C29 C30 1.39 . ?
C31 C32 1.39 . ?
C31 C36 1.39 . ?
C32 C33 1.39 . ?
C33 C34 1.39 . ?
C34 C35 1.39 . ?
C35 C36 1.39 . ?
